data_4025416
loop_
_publ_author_name
'Chambers C. Hughes'
'Christopher A. Kauffman'
'Paul R. Jensen'
'William Fenical'

_publ_section_title
;
 Structures, Reactivities, and Antibiotic Properties of the Marinopyrroles
 A-F
;
_journal_name_full 'Journal of Organic Chemistry'
_journal_page_first 3240
_journal_page_last 3250
_journal_paper_doi 10.1021/jo1002054
_journal_volume 75
_journal_year 2010
_chemical_formula_sum 'C22 H11 Cl3 N2 O4'
_chemical_formula_weight 473.68
_chemical_name_systematic
; 
 ? 
;
_space_group_IT_number 61
_symmetry_cell_setting orthorhombic
_symmetry_space_group_name_Hall '-P 2ac 2ab'
_symmetry_space_group_name_H-M 'P b c a'
_atom_sites_solution_hydrogens geom
_atom_sites_solution_primary direct
_atom_sites_solution_secondary difmap
_audit_creation_method SHELXL-97
_cell_angle_alpha 90.00
_cell_angle_beta 90.00
_cell_angle_gamma 90.00
_cell_formula_units_Z 8
_cell_length_a 11.7935(11)
_cell_length_b 16.0031(19)
_cell_length_c 20.980(2)
_cell_measurement_reflns_used 1252
_cell_measurement_temperature 100(2)
_cell_measurement_theta_max 49.08
_cell_measurement_theta_min 4.21
_cell_volume 3959.6(7)
_computing_cell_refinement 'Bruker SMART'
_computing_data_collection 'Bruker SMART'
_computing_data_reduction 'Bruker SAINT'
_computing_molecular_graphics 'Bruker SHELXTL'
_computing_publication_material 'Bruker SHELXTL'
_computing_structure_refinement 'SHELXL-97 (Sheldrick, 1997)'
_computing_structure_solution 'SHELXS-97 (Sheldrick, 1990)'
_diffrn_ambient_temperature 100(2)
_diffrn_measured_fraction_theta_full 0.987
_diffrn_measured_fraction_theta_max 0.837
_diffrn_measurement_device_type 'CCD area detector'
_diffrn_measurement_method 'phi and omega scans'
_diffrn_radiation_monochromator graphite
_diffrn_radiation_source 'fine-focus sealed tube'
_diffrn_radiation_type CuK\a
_diffrn_radiation_wavelength 1.54178
_diffrn_reflns_av_R_equivalents 0.0627
_diffrn_reflns_av_sigmaI/netI 0.0686
_diffrn_reflns_limit_h_max 11
_diffrn_reflns_limit_h_min -8
_diffrn_reflns_limit_k_max 16
_diffrn_reflns_limit_k_min -8
_diffrn_reflns_limit_l_max 22
_diffrn_reflns_limit_l_min -20
_diffrn_reflns_number 7158
_diffrn_reflns_theta_full 54.80
_diffrn_reflns_theta_max 54.80
_diffrn_reflns_theta_min 4.21
_exptl_absorpt_coefficient_mu 4.499
_exptl_absorpt_correction_T_max 0.9154
_exptl_absorpt_correction_T_min 0.4819
_exptl_absorpt_correction_type multi-scan
_exptl_absorpt_process_details SADABS
_exptl_crystal_colour colorless
_exptl_crystal_density_diffrn 1.589
_exptl_crystal_density_method 'not measured'
_exptl_crystal_description blade
_exptl_crystal_F_000 1920
_exptl_crystal_size_max 0.19
_exptl_crystal_size_mid 0.07
_exptl_crystal_size_min 0.02
_refine_diff_density_max 0.258
_refine_diff_density_min -0.297
_refine_diff_density_rms 0.065
_refine_ls_extinction_method none
_refine_ls_goodness_of_fit_ref 1.042
_refine_ls_hydrogen_treatment mixed
_refine_ls_matrix_type full
_refine_ls_number_parameters 284
_refine_ls_number_reflns 2070
_refine_ls_number_restraints 0
_refine_ls_restrained_S_all 1.042
_refine_ls_R_factor_all 0.0838
_refine_ls_R_factor_gt 0.0460
_refine_ls_shift/su_max 0.034
_refine_ls_shift/su_mean 0.002
_refine_ls_structure_factor_coef Fsqd
_refine_ls_weighting_details 'calc w=1/[\s^2^(Fo^2^)+(0.0540P)^2^+0.0000P] where P=(Fo^2^+2Fc^2^)/3'
_refine_ls_weighting_scheme calc
_refine_ls_wR_factor_gt 0.0946
_refine_ls_wR_factor_ref 0.1080
_reflns_number_gt 1400
_reflns_number_total 2070
_reflns_threshold_expression >2sigma(I)
_cod_data_source_file jo1002054_si_002.cif
_cod_data_source_block sio10
_cod_depositor_comments
;
The following automatic conversions were performed:

'_symmetry_cell_setting' value 'Orthorhombic' changed to
'orthorhombic' according to the built-in table from CIF Core
dictionary named 'cif_core.dic' version 2.4.1 from 2010-06-29.

Automatic conversion script
Id: cif_fix_values 1646 2011-03-28 12:23:43Z adriana 
;
_cod_database_code 4025416

loop_
_symmetry_equiv_pos_as_xyz
'x, y, z'
'-x+1/2, -y, z+1/2'
'-x, y+1/2, -z+1/2'
'x+1/2, -y+1/2, -z'
'-x, -y, -z'
'x-1/2, y, -z-1/2'
'x, -y-1/2, z-1/2'
'-x-1/2, y-1/2, z'

loop_
_atom_site_label
_atom_site_type_symbol
_atom_site_fract_x
_atom_site_fract_y
_atom_site_fract_z
_atom_site_U_iso_or_equiv
_atom_site_adp_type
_atom_site_occupancy
_atom_site_symmetry_multiplicity
_atom_site_calc_flag
_atom_site_refinement_flags
_atom_site_disorder_assembly
_atom_site_disorder_group
Cl1 Cl -0.05430(14) 0.04834(8) 0.69599(6) 0.0467(5) Uani 1 1 d . . .
Cl2 Cl 0.05076(11) 0.14927(7) 0.40443(6) 0.0329(4) Uani 1 1 d . . .
Cl3 Cl 0.13392(12) 0.34335(8) 0.36026(6) 0.0354(4) Uani 1 1 d . . .
O1 O -0.0814(3) 0.4612(2) 0.55997(15) 0.0300(10) Uani 1 1 d . . .
O2 O 0.0150(3) 0.2318(2) 0.63621(16) 0.0286(9) Uani 1 1 d . . .
O3 O -0.2201(3) 0.1790(2) 0.43607(16) 0.0316(10) Uani 1 1 d . . .
O4 O -0.3603(3) 0.1019(3) 0.36433(18) 0.0318(11) Uani 1 1 d . . .
N1 N -0.0738(3) 0.1843(2) 0.5427(2) 0.0254(11) Uani 1 1 d . . .
N2 N 0.0331(3) 0.3731(2) 0.4723(2) 0.0247(11) Uani 1 1 d . . .
H2A H 0.0474 0.4270 0.4705 0.030 Uiso 1 1 calc R . .
C1 C -0.0707(4) 0.3864(3) 0.5715(3) 0.0261(14) Uani 1 1 d . . .
C2 C -0.0241(4) 0.3330(3) 0.5213(2) 0.0248(13) Uani 1 1 d . . .
C3 C -0.0266(4) 0.2494(3) 0.5053(2) 0.0245(14) Uani 1 1 d . . .
C4 C -0.0420(4) 0.1703(3) 0.6051(3) 0.0265(14) Uani 1 1 d . . .
C5 C -0.0615(5) 0.2865(3) 0.6674(3) 0.0279(14) Uani 1 1 d . . .
C6 C -0.1050(5) 0.3552(3) 0.6354(2) 0.0277(14) Uani 1 1 d . . .
C7 C -0.1779(4) 0.4069(3) 0.6706(3) 0.0325(15) Uani 1 1 d . . .
H7A H -0.2090 0.4550 0.6507 0.039 Uiso 1 1 calc R . .
C8 C -0.2056(5) 0.3902(3) 0.7325(3) 0.0422(17) Uani 1 1 d . . .
H8A H -0.2577 0.4253 0.7545 0.051 Uiso 1 1 calc R . .
C9 C -0.1580(5) 0.3225(3) 0.7633(3) 0.0456(17) Uani 1 1 d . . .
H9A H -0.1746 0.3120 0.8068 0.055 Uiso 1 1 calc R . .
C10 C -0.0860(5) 0.2700(3) 0.7300(3) 0.0399(16) Uani 1 1 d . . .
H10A H -0.0535 0.2228 0.7505 0.048 Uiso 1 1 calc R . .
C11 C -0.0771(4) 0.0927(3) 0.6231(3) 0.0274(14) Uani 1 1 d . . .
C12 C -0.1322(4) 0.0579(3) 0.5711(3) 0.0281(14) Uani 1 1 d . . .
H12A H -0.1666 0.0042 0.5705 0.034 Uiso 1 1 calc R . .
C13 C -0.1299(4) 0.1118(3) 0.5212(2) 0.0245(14) Uani 1 1 d . . .
C14 C -0.1923(4) 0.1124(3) 0.4615(3) 0.0273(14) Uani 1 1 d . . .
C15 C -0.2259(4) 0.0327(3) 0.4331(2) 0.0258(14) Uani 1 1 d . . .
C16 C -0.1801(4) -0.0447(3) 0.4501(2) 0.0296(15) Uani 1 1 d . . .
H16A H -0.1188 -0.0459 0.4795 0.036 Uiso 1 1 calc R . .
C17 C -0.2199(4) -0.1195(3) 0.4261(2) 0.0297(14) Uani 1 1 d . . .
H17A H -0.1874 -0.1711 0.4393 0.036 Uiso 1 1 calc R . .
C18 C -0.3077(5) -0.1180(3) 0.3826(3) 0.0310(15) Uani 1 1 d . . .
H18A H -0.3371 -0.1690 0.3663 0.037 Uiso 1 1 calc R . .
C19 C -0.3531(4) -0.0433(3) 0.3625(2) 0.0306(14) Uani 1 1 d . . .
H19A H -0.4120 -0.0428 0.3317 0.037 Uiso 1 1 calc R . .
C20 C -0.3129(5) 0.0309(3) 0.3872(3) 0.0281(14) Uani 1 1 d . . .
C21 C 0.0281(4) 0.2387(3) 0.4465(2) 0.0223(13) Uani 1 1 d . . .
C22 C 0.0636(4) 0.3164(3) 0.4278(2) 0.0257(14) Uani 1 1 d . . .
H1 H -0.329(4) 0.137(3) 0.382(2) 0.010(18) Uiso 1 1 d . . .

loop_
_atom_site_aniso_label
_atom_site_aniso_U_11
_atom_site_aniso_U_22
_atom_site_aniso_U_33
_atom_site_aniso_U_23
_atom_site_aniso_U_13
_atom_site_aniso_U_12
Cl1 0.0721(12) 0.0320(9) 0.0358(9) 0.0090(7) -0.0020(8) -0.0055(9)
Cl2 0.0365(9) 0.0245(8) 0.0377(9) -0.0037(6) 0.0040(7) 0.0015(7)
Cl3 0.0368(9) 0.0323(8) 0.0370(9) 0.0012(7) 0.0062(7) -0.0058(8)
O1 0.036(3) 0.018(2) 0.036(2) 0.0012(18) -0.0012(18) 0.0006(19)
O2 0.030(2) 0.022(2) 0.034(2) -0.0019(18) -0.0021(19) 0.001(2)
O3 0.030(2) 0.023(2) 0.042(3) 0.0048(19) -0.004(2) 0.004(2)
O4 0.032(3) 0.026(3) 0.037(3) -0.006(2) -0.003(2) -0.005(2)
N1 0.029(3) 0.016(3) 0.031(3) 0.003(2) 0.000(2) 0.001(2)
N2 0.028(3) 0.015(2) 0.032(3) 0.002(2) 0.002(2) -0.003(2)
C1 0.012(3) 0.021(3) 0.045(4) -0.003(3) -0.006(3) -0.002(3)
C2 0.025(4) 0.020(3) 0.029(3) 0.002(3) 0.001(3) 0.000(3)
C3 0.022(3) 0.016(3) 0.035(4) 0.004(3) -0.003(3) 0.003(3)
C4 0.022(4) 0.025(4) 0.033(4) -0.003(3) 0.001(3) 0.000(3)
C5 0.028(4) 0.016(3) 0.040(4) -0.004(3) 0.003(3) -0.001(3)
C6 0.030(4) 0.023(3) 0.030(4) -0.004(3) 0.001(3) 0.004(3)
C7 0.034(4) 0.025(3) 0.039(4) 0.004(3) -0.002(3) 0.001(3)
C8 0.056(5) 0.035(4) 0.035(4) 0.006(3) 0.005(3) 0.019(3)
C9 0.063(5) 0.044(4) 0.030(4) 0.004(3) 0.018(4) 0.019(4)
C10 0.053(4) 0.027(3) 0.039(4) 0.013(3) 0.000(3) 0.010(3)
C11 0.030(4) 0.022(3) 0.031(4) 0.007(3) 0.003(3) 0.001(3)
C12 0.034(4) 0.017(3) 0.033(4) 0.001(3) 0.003(3) 0.000(3)
C13 0.026(4) 0.012(3) 0.036(4) 0.006(3) -0.001(3) 0.001(3)
C14 0.017(3) 0.026(4) 0.039(4) 0.000(3) 0.006(3) 0.002(3)
C15 0.023(4) 0.018(3) 0.036(4) -0.003(3) 0.006(3) 0.001(3)
C16 0.024(4) 0.028(4) 0.037(4) -0.003(3) 0.000(3) -0.008(3)
C17 0.024(4) 0.024(3) 0.041(4) -0.006(3) 0.009(3) -0.003(3)
C18 0.028(4) 0.021(3) 0.044(4) -0.006(3) 0.013(3) -0.007(3)
C19 0.027(4) 0.029(4) 0.036(4) -0.003(3) 0.001(3) -0.004(3)
C20 0.032(4) 0.020(4) 0.032(4) 0.003(3) 0.010(3) 0.001(3)
C21 0.024(3) 0.017(3) 0.027(3) -0.005(3) 0.000(3) 0.002(3)
C22 0.026(4) 0.017(3) 0.034(4) 0.000(3) 0.007(3) 0.004(3)

loop_
_atom_type_symbol
_atom_type_description
_atom_type_scat_dispersion_real
_atom_type_scat_dispersion_imag
_atom_type_scat_source
C C 0.0181 0.0091 'International Tables Vol C Tables 4.2.6.8 and 6.1.1.4'
H H 0.0000 0.0000 'International Tables Vol C Tables 4.2.6.8 and 6.1.1.4'
N N 0.0311 0.0180 'International Tables Vol C Tables 4.2.6.8 and 6.1.1.4'
O O 0.0492 0.0322 'International Tables Vol C Tables 4.2.6.8 and 6.1.1.4'
Cl Cl 0.3639 0.7018 'International Tables Vol C Tables 4.2.6.8 and 6.1.1.4'

loop_
_geom_angle_atom_site_label_1
_geom_angle_atom_site_label_2
_geom_angle_atom_site_label_3
_geom_angle
_geom_angle_site_symmetry_1
_geom_angle_site_symmetry_3
_geom_angle_publ_flag
C4 O2 C5 110.8(4) . . ?
C4 N1 C13 107.3(4) . . ?
C4 N1 C3 122.6(4) . . ?
C13 N1 C3 127.7(4) . . ?
C22 N2 C2 109.4(4) . . ?
O1 C1 C2 117.8(5) . . ?
O1 C1 C6 118.5(5) . . ?
C2 C1 C6 123.8(5) . . ?
C3 C2 N2 106.1(4) . . ?
C3 C2 C1 137.2(5) . . ?
N2 C2 C1 116.6(4) . . ?
C2 C3 C21 108.9(5) . . ?
C2 C3 N1 125.9(5) . . ?
C21 C3 N1 125.2(5) . . ?
O2 C4 C11 132.6(5) . . ?
O2 C4 N1 118.2(4) . . ?
C11 C4 N1 109.2(5) . . ?
C10 C5 C6 122.6(5) . . ?
C10 C5 O2 117.2(5) . . ?
C6 C5 O2 120.1(5) . . ?
C5 C6 C7 116.0(5) . . ?
C5 C6 C1 127.0(5) . . ?
C7 C6 C1 116.4(5) . . ?
C8 C7 C6 122.2(5) . . ?
C7 C8 C9 120.0(5) . . ?
C10 C9 C8 119.4(6) . . ?
C5 C10 C9 119.7(5) . . ?
C4 C11 C12 106.8(5) . . ?
C4 C11 Cl1 125.4(5) . . ?
C12 C11 Cl1 127.7(4) . . ?
C13 C12 C11 110.1(5) . . ?
C12 C13 N1 106.6(5) . . ?
C12 C13 C14 131.3(5) . . ?
N1 C13 C14 120.5(4) . . ?
O3 C14 C13 120.9(5) . . ?
O3 C14 C15 120.3(5) . . ?
C13 C14 C15 118.8(5) . . ?
C16 C15 C20 116.1(5) . . ?
C16 C15 C14 124.3(5) . . ?
C20 C15 C14 119.6(5) . . ?
C17 C16 C15 122.9(5) . . ?
C16 C17 C18 118.7(5) . . ?
C19 C18 C17 120.6(5) . . ?
C18 C19 C20 120.0(5) . . ?
O4 C20 C19 116.6(5) . . ?
O4 C20 C15 121.8(5) . . ?
C19 C20 C15 121.6(5) . . ?
C22 C21 C3 106.4(4) . . ?
C22 C21 Cl2 124.5(4) . . ?
C3 C21 Cl2 129.2(4) . . ?
N2 C22 C21 109.2(4) . . ?
N2 C22 Cl3 122.5(4) . . ?
C21 C22 Cl3 128.3(4) . . ?

loop_
_geom_bond_atom_site_label_1
_geom_bond_atom_site_label_2
_geom_bond_distance
_geom_bond_site_symmetry_2
_geom_bond_publ_flag
Cl1 C11 1.707(5) . ?
Cl2 C21 1.703(5) . ?
Cl3 C22 1.697(5) . ?
O1 C1 1.229(5) . ?
O2 C4 1.359(6) . ?
O2 C5 1.417(6) . ?
O3 C14 1.236(6) . ?
O4 C20 1.355(6) . ?
N1 C4 1.380(6) . ?
N1 C13 1.410(6) . ?
N1 C3 1.419(6) . ?
N2 C22 1.350(6) . ?
N2 C2 1.386(6) . ?
C1 C2 1.463(7) . ?
C1 C6 1.486(7) . ?
C2 C3 1.380(6) . ?
C3 C21 1.401(6) . ?
C4 C11 1.362(7) . ?
C5 C10 1.371(7) . ?
C5 C6 1.386(7) . ?
C6 C7 1.403(7) . ?
C7 C8 1.366(7) . ?
C8 C9 1.381(7) . ?
C9 C10 1.383(7) . ?
C11 C12 1.387(7) . ?
C12 C13 1.357(6) . ?
C13 C14 1.452(7) . ?
C14 C15 1.464(7) . ?
C15 C16 1.398(7) . ?
C15 C20 1.407(7) . ?
C16 C17 1.381(7) . ?
C17 C18 1.382(7) . ?
C18 C19 1.376(7) . ?
C19 C20 1.379(7) . ?
C21 C22 1.371(6) . ?

loop_
_cod_related_entry_id
_cod_related_entry_database
_cod_related_entry_code
1 ChemSpider 27024760
